data_7063892
loop_
_publ_author_name
'Slobodskaia, Serafima S.'
'Tsebrikova, Galina S.'
'Ivanova, Irina S.'
'Solov'ev, Vitaly P.'
'Ilyukhin, Andrey B.'
'He, Tao'
'Pyatova, Elena N.'
'Galkina, Elena N.'
'Baulin, Vladimir E.'
'Tsivadze, Aslan Yu.'

_publ_section_title
;
 Phosphoryl-containing derivatives of 8-hydroxyquinoline for the selective
 detection of uranyl cations
;
_journal_issue 31
_journal_name_full 'New Journal of Chemistry'
_journal_page_first 13527
_journal_page_last 13538
_journal_paper_doi 10.1039/D5NJ01822F
_journal_volume 49
_journal_year 2025
_chemical_formula_moiety 'C20 H18 N5 O15 P U, H N O3), H2 O'
_chemical_formula_sum 'C20 H21 N6 O19 P U'
_chemical_formula_weight 918.43
_space_group_IT_number 11
_space_group_name_Hall '-P 2yb'
_space_group_name_H-M_alt 'P 1 21/m 1'
_symmetry_cell_setting monoclinic
_symmetry_Int_Tables_number 11
_symmetry_space_group_name_Hall '-P 2yb'
_symmetry_space_group_name_H-M 'P 1 21/m 1'
_atom_sites_solution_hydrogens mixed
_audit_conform_dict_location ftp://ftp.iucr.org/pub/cif_core.dic
_audit_conform_dict_name cif_core.dic
_audit_conform_dict_version 2.4.5
_audit_creation_date 2024-02-25T17:01:26-00:00
_audit_creation_method 'WinGX routine CIF_UPDATE'
_audit_update_record
;
2025-06-14 deposited with the CCDC.	2025-07-10 downloaded from the CCDC.
;
_cell_angle_alpha 90
_cell_angle_beta 110.679(2)
_cell_angle_gamma 90
_cell_formula_units_Z 2
_cell_length_a 8.0850(7)
_cell_length_b 16.7576(15)
_cell_length_c 11.3946(9)
_cell_measurement_reflns_used 9848
_cell_measurement_temperature 100(2)
_cell_measurement_theta_max 28.3
_cell_measurement_theta_min 2.26
_cell_volume 1444.3(2)
_computing_cell_refinement 'Bruker SAINT'
_computing_data_collection 'Bruker APEX3'
_computing_data_reduction 'Bruker SAINT'
_computing_molecular_graphics 'Bruker SHELXTL'
_computing_publication_material 'Bruker SHELXTL'
_computing_structure_refinement 'SHELXL-2018/3 (Sheldrick, 2018)'
_computing_structure_solution 'SHELXS-2018 (Sheldrick, 2015)'
_diffrn_ambient_temperature 100(2)
_diffrn_measured_fraction_theta_full 1
_diffrn_measured_fraction_theta_max 0.998
_diffrn_measurement_device_type 'Bruker APEX-3 CCD'
_diffrn_measurement_method '\w scans'
_diffrn_radiation_monochromator graphite
_diffrn_radiation_type MoK\a
_diffrn_radiation_wavelength 0.71073
_diffrn_reflns_av_R_equivalents 0.0484
_diffrn_reflns_av_unetI/netI 0.0239
_diffrn_reflns_Laue_measured_fraction_full 1
_diffrn_reflns_Laue_measured_fraction_max 0.998
_diffrn_reflns_limit_h_max 10
_diffrn_reflns_limit_h_min -10
_diffrn_reflns_limit_k_max 22
_diffrn_reflns_limit_k_min -22
_diffrn_reflns_limit_l_max 15
_diffrn_reflns_limit_l_min -15
_diffrn_reflns_number 42461
_diffrn_reflns_point_group_measured_fraction_full 1
_diffrn_reflns_point_group_measured_fraction_max 0.998
_diffrn_reflns_theta_full 25.242
_diffrn_reflns_theta_max 28.344
_diffrn_reflns_theta_min 2.264
_diffrn_standards_number 0
_exptl_absorpt_coefficient_mu 5.773
_exptl_absorpt_correction_T_max 0.0962
_exptl_absorpt_correction_T_min 0.0528
_exptl_absorpt_correction_type multi-scan
_exptl_absorpt_process_details
;
 SADABS 2016/2: Krause, L., Herbst-Irmer, R., Sheldrick G.M. & Stalke D.,
 J. Appl. Cryst. 48 (2015) 3-10
;
_exptl_crystal_colour yellow
_exptl_crystal_density_diffrn 2.112
_exptl_crystal_description block
_exptl_crystal_F_000 884
_exptl_crystal_size_max 0.12
_exptl_crystal_size_mid 0.1
_exptl_crystal_size_min 0.04
_refine_diff_density_max 1.642
_refine_diff_density_min -1.597
_refine_diff_density_rms 0.152
_refine_ls_extinction_method none
_refine_ls_goodness_of_fit_ref 1.128
_refine_ls_hydrogen_treatment constr
_refine_ls_matrix_type full
_refine_ls_number_parameters 248
_refine_ls_number_reflns 3723
_refine_ls_number_restraints 31
_refine_ls_restrained_S_all 1.138
_refine_ls_R_factor_all 0.0412
_refine_ls_R_factor_gt 0.037
_refine_ls_shift/su_max 0
_refine_ls_shift/su_mean 0
_refine_ls_structure_factor_coef Fsqd
_refine_ls_weighting_details
;
w=1/[\s^2^(Fo^2^)+(0.0400P)^2^+6.0000P] where P=(Fo^2^+2Fc^2^)/3
;
_refine_ls_weighting_scheme calc
_refine_ls_wR_factor_gt 0.0901
_refine_ls_wR_factor_ref 0.093
_reflns_Friedel_coverage 0
_reflns_number_gt 3517
_reflns_number_total 3723
_reflns_threshold_expression 'I > 2\s(I)'
_cod_data_source_file d5nj01822f2.cif
_cod_data_source_block UO2_NO3_L2_HNO3_H2O
_cod_depositor_comments 'Adding full bibliography for 7063890--7063892.cif.'
_cod_original_sg_symbol_H-M 'P 21/m'
_cod_database_code 7063892
_shelx_estimated_absorpt_t_min 0.544
_shelx_estimated_absorpt_t_max 0.802

loop_
_symmetry_equiv_pos_as_xyz
'x, y, z'
'-x, y+1/2, -z'
'-x, -y, -z'
'x, -y-1/2, z'

loop_
_atom_site_label
_atom_site_type_symbol
_atom_site_fract_x
_atom_site_fract_y
_atom_site_fract_z
_atom_site_U_iso_or_equiv
_atom_site_adp_type
_atom_site_occupancy
_atom_site_site_symmetry_order
_atom_site_calc_flag
_atom_site_refinement_flags_posn
_atom_site_refinement_flags_adp
_atom_site_refinement_flags_occupancy
_atom_site_disorder_assembly
_atom_site_disorder_group
U1 U 0.68293(7) 0.75 0.37705(3) 0.03163(10) Uani 1 2 d S T P . .
P1 P 0.8171(3) 0.75 0.7315(2) 0.0256(5) Uani 1 2 d S T P . .
O1 O 0.4575(11) 0.75 0.3584(8) 0.0336(19) Uani 1 2 d S T P . .
O2 O 0.9082(13) 0.75 0.3960(9) 0.053(3) Uani 1 2 d S T P . .
O3 O 0.8391(6) 0.6444(3) 0.9086(4) 0.0245(9) Uani 1 1 d . . . . .
O4 O 1.0121(9) 0.75 0.7901(6) 0.0302(14) Uani 1 2 d S T P . .
O5 O 0.7405(10) 0.75 0.5903(6) 0.0369(18) Uani 1 2 d S T P . .
O6 O 0.5180(8) 0.75 0.1428(6) 0.0306(15) Uani 1 2 d S T P . .
O7 O 0.7662(10) 0.75 0.1133(7) 0.0384(17) Uani 1 2 d S T P . .
O8 O 0.5199(10) 0.75 -0.0446(6) 0.0381(18) Uani 1 2 d S T P . .
O9 O 0.6438(18) 0.6160(3) 0.2714(4) 0.0479(13) Uani 1 1 d . . . . .
O10 O 0.7181(15) 0.6114(3) 0.4711(4) 0.0452(18) Uani 1 1 d . . . . .
O11 O 0.6621(11) 0.5012(3) 0.3639(4) 0.0486(14) Uani 1 1 d . . . . .
N1 N 1.0358(6) 0.6224(3) 1.1490(4) 0.0227(11) Uani 1 1 d . . . . .
H1 H 1.070496 0.65943 1.117424 0.027 Uiso 1 1 d R U . . .
N2 N 0.6052(10) 0.75 0.0695(7) 0.0239(15) Uani 1 2 d S T P . .
N3 N 0.6746(12) 0.5731(3) 0.3680(5) 0.0403(12) Uani 1 1 d . . . . .
C1 C 1.1344(14) 0.6184(3) 1.2689(5) 0.0307(11) Uani 1 1 d . . . . .
H1A H 1.215749 0.659944 1.306511 0.037 Uiso 1 1 calc R U . . .
C2 C 1.1198(9) 0.5539(5) 1.3397(6) 0.0377(17) Uani 1 1 d . . . . .
H2A H 1.192279 0.550754 1.425762 0.045 Uiso 1 1 calc R U . . .
C3 C 1.0017(10) 0.4950(4) 1.2866(7) 0.0318(14) Uani 1 1 d . . . . .
H3A H 0.993903 0.450182 1.335441 0.038 Uiso 1 1 calc R U . . .
C4 C 0.8905(10) 0.4997(4) 1.1594(6) 0.0279(13) Uani 1 1 d . . . . .
C5 C 0.7660(10) 0.4409(4) 1.0982(8) 0.0324(16) Uani 1 1 d . . . . .
H5A H 0.753708 0.394308 1.142009 0.039 Uiso 1 1 calc R U . . .
C6 C 0.6630(10) 0.4513(4) 0.9756(7) 0.0332(15) Uani 1 1 d . . . . .
H6A H 0.578475 0.411641 0.934476 0.04 Uiso 1 1 calc R U . . .
C7 C 0.6795(9) 0.5215(4) 0.9062(7) 0.0268(13) Uani 1 1 d . . . . .
H7A H 0.603483 0.528518 0.821578 0.032 Uiso 1 1 calc R U . . .
C8 C 0.8032(8) 0.5770(4) 0.9624(6) 0.0235(12) Uani 1 1 d . . . . .
C9 C 0.9118(8) 0.5674(3) 1.0908(6) 0.0227(11) Uani 1 1 d . . . . .
C10 C 0.7301(9) 0.6618(4) 0.7830(5) 0.0262(13) Uani 1 1 d . . . . .
H10A H 0.607219 0.671605 0.778253 0.031 Uiso 1 1 calc R U . . .
H10B H 0.729639 0.61597 0.727973 0.031 Uiso 1 1 calc R U . . .
N111 N 1.2442(10) 0.7516(10) 0.6085(8) 0.077(4) Uani 0.5 1 d D U P A -1
O111 O 1.3354(18) 0.7245(12) 0.5479(14) 0.102(8) Uani 0.5 1 d D U P A -1
H2B H 1.375987 0.732908 0.484845 0.122 Uiso 0.25 1 d R U P A -1
O112 O 1.1978(19) 0.7009(9) 0.6709(13) 0.076(5) Uani 0.5 1 d D U P A -1
H2 H 1.130745 0.718587 0.713927 0.091 Uiso 0.25 1 d R U P A -1
O113 O 1.200(2) 0.8229(8) 0.6099(14) 0.099(7) Uani 0.5 1 d D U P A -1
O101 O 0.1572(8) 0.75 0.0488(6) 0.0250(13) Uani 1 2 d S T P . .
H3 H 0.272767 0.75 0.075497 0.03 Uiso 1 2 d R U P . .
H4 H 0.127798 0.7238 -0.012743 0.03 Uiso 0.5 1 d R U P . .

loop_
_atom_site_aniso_label
_atom_site_aniso_U_11
_atom_site_aniso_U_22
_atom_site_aniso_U_33
_atom_site_aniso_U_23
_atom_site_aniso_U_13
_atom_site_aniso_U_12
U1 0.0302(2) 0.04710(18) 0.01431(12) 0 0.0038(3) 0
P1 0.0309(13) 0.0332(12) 0.0099(8) 0 0.0036(8) 0
O1 0.038(4) 0.046(4) 0.016(5) 0 0.008(3) 0
O2 0.043(5) 0.090(8) 0.020(5) 0 0.005(3) 0
O3 0.029(2) 0.023(2) 0.0156(18) 0.0037(16) 0.0017(16) -0.0022(17)
O4 0.024(3) 0.049(4) 0.018(3) 0 0.007(3) 0
O5 0.043(4) 0.048(4) 0.015(3) 0 0.005(2) 0
O6 0.029(3) 0.050(4) 0.010(3) 0 0.004(2) 0
O7 0.025(3) 0.048(4) 0.041(4) 0 0.010(3) 0
O8 0.041(5) 0.056(4) 0.021(3) 0 0.015(3) 0
O9 0.068(4) 0.050(3) 0.0198(18) 0.0053(17) 0.009(4) 0.016(5)
O10 0.065(5) 0.048(3) 0.0192(18) 0.0008(17) 0.009(3) -0.001(4)
O11 0.055(3) 0.047(3) 0.032(2) 0.002(2) 0.002(3) 0.012(3)
N1 0.024(3) 0.021(2) 0.020(2) 0.0039(17) 0.0048(17) 0.0038(17)
N2 0.033(4) 0.025(4) 0.011(3) 0 0.003(3) 0
N3 0.044(4) 0.052(3) 0.021(2) 0.004(2) 0.007(4) 0.016(4)
C1 0.030(4) 0.034(3) 0.023(2) 0.002(2) 0.002(4) 0.004(4)
C2 0.038(4) 0.042(4) 0.027(3) 0.007(3) 0.005(2) 0.005(3)
C3 0.038(4) 0.026(3) 0.033(4) 0.008(3) 0.014(3) 0.008(3)
C4 0.031(3) 0.026(3) 0.033(3) 0.006(3) 0.018(3) 0.007(3)
C5 0.037(3) 0.015(3) 0.047(4) 0.005(3) 0.017(3) 0.002(3)
C6 0.037(4) 0.025(3) 0.044(4) -0.005(3) 0.021(3) -0.005(3)
C7 0.029(3) 0.022(3) 0.027(3) -0.002(3) 0.008(3) 0.000(3)
C8 0.023(3) 0.024(3) 0.023(3) -0.001(2) 0.008(2) 0.002(2)
C9 0.023(3) 0.022(3) 0.024(3) 0.001(2) 0.009(2) 0.003(2)
C10 0.029(3) 0.029(3) 0.014(2) -0.001(2) 0.000(2) 0.002(2)
N111 0.042(5) 0.111(9) 0.078(8) 0.000(10) 0.022(6) -0.001(10)
O111 0.087(9) 0.16(2) 0.082(10) -0.025(10) 0.063(8) -0.002(9)
O112 0.075(9) 0.110(11) 0.056(8) 0.038(8) 0.041(7) 0.051(9)
O113 0.141(14) 0.088(11) 0.074(11) 0.008(9) 0.045(10) -0.064(10)
O101 0.023(3) 0.026(3) 0.020(3) 0 -0.001(2) 0

loop_
_atom_type_symbol
_atom_type_description
_atom_type_scat_dispersion_real
_atom_type_scat_dispersion_imag
_atom_type_scat_source
C C 0.0033 0.0016 'International Tables Vol C Tables 4.2.6.8 and 6.1.1.4'
H H 0 0 'International Tables Vol C Tables 4.2.6.8 and 6.1.1.4'
N N 0.0061 0.0033 'International Tables Vol C Tables 4.2.6.8 and 6.1.1.4'
O O 0.0106 0.006 'International Tables Vol C Tables 4.2.6.8 and 6.1.1.4'
P P 0.1023 0.0942 'International Tables Vol C Tables 4.2.6.8 and 6.1.1.4'
U U -9.6767 9.6646 'International Tables Vol C Tables 4.2.6.8 and 6.1.1.4'

loop_
_geom_angle_atom_site_label_1
_geom_angle_atom_site_label_2
_geom_angle_atom_site_label_3
_geom_angle
_geom_angle_site_symmetry_1
_geom_angle_site_symmetry_3
_geom_angle_publ_flag
O2 U1 O1 179.9(4) . . ?
O2 U1 O5 93.2(4) . . ?
O1 U1 O5 86.7(3) . . ?
O2 U1 O9 90.5(4) . . ?
O1 U1 O9 89.5(3) . . ?
O5 U1 O9 116.65(11) . . ?
O2 U1 O9 90.5(4) . 4_575 ?
O1 U1 O9 89.5(3) . 4_575 ?
O5 U1 O9 116.65(11) . 4_575 ?
O9 U1 O9 126.5(2) . 4_575 ?
O2 U1 O6 105.5(3) . . ?
O1 U1 O6 74.6(3) . . ?
O5 U1 O6 161.3(2) . . ?
O9 U1 O6 64.17(11) . . ?
O9 U1 O6 64.17(11) 4_575 . ?
O2 U1 O10 89.5(3) . . ?
O1 U1 O10 90.4(3) . . ?
O5 U1 O10 66.63(11) . . ?
O9 U1 O10 50.17(15) . . ?
O9 U1 O10 176.71(14) 4_575 . ?
O6 U1 O10 112.68(12) . . ?
O2 U1 O10 89.5(3) . 4_575 ?
O1 U1 O10 90.4(3) . 4_575 ?
O5 U1 O10 66.63(11) . 4_575 ?
O9 U1 O10 176.71(14) . 4_575 ?
O9 U1 O10 50.17(15) 4_575 4_575 ?
O6 U1 O10 112.68(11) . 4_575 ?
O10 U1 O10 133.1(2) . 4_575 ?
O4 P1 O5 116.9(4) . . ?
O4 P1 C10 109.0(2) . 4_575 ?
O5 P1 C10 106.5(2) . 4_575 ?
O4 P1 C10 109.0(2) . . ?
O5 P1 C10 106.5(3) . . ?
C10 P1 C10 108.6(4) 4_575 . ?
C8 O3 C10 117.8(5) . . ?
P1 O5 U1 168.3(5) . . ?
N2 O6 U1 119.1(5) . . ?
N3 O9 U1 98.0(3) . . ?
N3 O10 U1 96.8(4) . . ?
C1 N1 C9 123.1(6) . . ?
C1 N1 H1 108.7 . . ?
C9 N1 H1 127.9 . . ?
O7 N2 O8 123.2(8) . . ?
O7 N2 O6 119.5(7) . . ?
O8 N2 O6 117.3(7) . . ?
O11 N3 O9 123.1(6) . . ?
O11 N3 O10 122.0(5) . . ?
O9 N3 O10 114.9(6) . . ?
O11 N3 U1 176.6(8) . . ?
O9 N3 U1 57.1(3) . . ?
O10 N3 U1 57.9(3) . . ?
N1 C1 C2 120.1(7) . . ?
N1 C1 H1A 120 . . ?
C2 C1 H1A 120 . . ?
C3 C2 C1 120.1(6) . . ?
C3 C2 H2A 120 . . ?
C1 C2 H2A 120 . . ?
C2 C3 C4 120.6(6) . . ?
C2 C3 H3A 119.7 . . ?
C4 C3 H3A 119.7 . . ?
C5 C4 C3 123.7(6) . . ?
C5 C4 C9 119.5(6) . . ?
C3 C4 C9 116.9(6) . . ?
C6 C5 C4 119.3(7) . . ?
C6 C5 H5A 120.3 . . ?
C4 C5 H5A 120.3 . . ?
C5 C6 C7 121.6(7) . . ?
C5 C6 H6A 119.2 . . ?
C7 C6 H6A 119.2 . . ?
C8 C7 C6 119.7(7) . . ?
C8 C7 H7A 120.1 . . ?
C6 C7 H7A 120.1 . . ?
C7 C8 O3 126.7(6) . . ?
C7 C8 C9 119.6(6) . . ?
O3 C8 C9 113.7(5) . . ?
N1 C9 C4 119.2(6) . . ?
N1 C9 C8 120.6(5) . . ?
C4 C9 C8 120.2(6) . . ?
O3 C10 P1 108.5(4) . . ?
O3 C10 H10A 110 . . ?
P1 C10 H10A 110 . . ?
O3 C10 H10B 110 . . ?
P1 C10 H10B 110 . . ?
H10A C10 H10B 108.4 . . ?
O112 N111 O113 119.9(12) . . ?
O112 N111 O111 114.8(12) . . ?
O113 N111 O111 125.4(14) . . ?
N111 O111 H2B 146.1 . . ?
N111 O112 H2 116.5 . . ?
H3 O101 H4 105 . . ?
H3 O101 H4 105 . 4_575 ?
H4 O101 H4 67.6 . 4_575 ?

loop_
_geom_bond_atom_site_label_1
_geom_bond_atom_site_label_2
_geom_bond_distance
_geom_bond_site_symmetry_2
_geom_bond_publ_flag
U1 O2 1.756(10) . ?
U1 O1 1.759(8) . ?
U1 O5 2.306(6) . ?
U1 O9 2.514(5) . ?
U1 O9 2.515(5) 4_575 ?
U1 O6 2.528(6) . ?
U1 O10 2.531(5) . ?
U1 O10 2.531(5) 4_575 ?
P1 O4 1.479(7) . ?
P1 O5 1.507(6) . ?
P1 C10 1.820(7) 4_575 ?
P1 C10 1.820(7) . ?
O3 C8 1.365(7) . ?
O3 C10 1.421(7) . ?
O6 N2 1.268(9) . ?
O7 N2 1.219(10) . ?
O8 N2 1.239(10) . ?
O9 N3 1.263(7) . ?
O10 N3 1.275(7) . ?
O11 N3 1.208(8) . ?
N1 C1 1.318(7) . ?
N1 C9 1.350(8) . ?
N1 H1 0.815 . ?
C1 C2 1.378(9) . ?
C1 H1A 0.95 . ?
C2 C3 1.358(10) . ?
C2 H2A 0.95 . ?
C3 C4 1.413(9) . ?
C3 H3A 0.95 . ?
C4 C5 1.406(11) . ?
C4 C9 1.422(9) . ?
C5 C6 1.362(11) . ?
C5 H5A 0.95 . ?
C6 C7 1.450(10) . ?
C6 H6A 0.95 . ?
C7 C8 1.349(9) . ?
C7 H7A 0.95 . ?
C8 C9 1.425(8) . ?
C10 H10A 0.99 . ?
C10 H10B 0.99 . ?
N111 O112 1.247(9) . ?
N111 O113 1.250(9) . ?
N111 O111 1.260(8) . ?
O111 H2B 0.9 . ?
O112 H2 0.9001 . ?
O101 H3 0.8746 . ?
O101 H4 0.7894 . ?
O101 H4 0.7894 4_575 ?

loop_
_geom_hbond_atom_site_label_D
_geom_hbond_atom_site_label_H
_geom_hbond_atom_site_label_A
_geom_hbond_distance_DH
_geom_hbond_distance_HA
_geom_hbond_distance_DA
_geom_hbond_angle_DHA
_geom_hbond_site_symmetry_A
_geom_hbond_publ_flag
N1 H1 O101 0.82 1.95 2.762(7) 177.6 1_656 yes
O112 H2 O4 0.9 1.59 2.494(14) 179.9 . yes
O101 H3 O6 0.87 1.86 2.730(9) 176.3 . yes
O101 H4 O3 0.79 2.56 3.065(6) 123.5 1_454 yes
O101 H4 O4 0.79 2.15 2.761(9) 134.2 1_454 yes
